data_7102262
loop_
_publ_author_name
'Riegel, Susanne D'
'Burford, Neil'
'Lumsden, Michael D'
'Decken, Andreas'

_publ_section_title
;
 Synthesis and characterization of elusive cyclo-di- and
 -tri-phosphino-1,3-diphosphonium salts: fundamental frameworks in
 catena-organophosphorus chemistry.
;
_journal_issue 44
_journal_name_full 'Chemical communications (Cambridge, England)'
_journal_page_first 4668
_journal_page_last 4670
_journal_paper_doi 10.1039/b707741f
_journal_year 2007
_chemical_formula_sum 'C30 H53 F6 N O6 P4 S2'
_chemical_formula_weight 825.73
_space_group_IT_number 2
_symmetry_cell_setting triclinic
_symmetry_Int_Tables_number 2
_symmetry_space_group_name_Hall '-P 1'
_symmetry_space_group_name_H-M 'P -1'
_atom_sites_solution_hydrogens geom
_atom_sites_solution_primary direct
_atom_sites_solution_secondary difmap
_audit_creation_method SHELXL-97
_cell_angle_alpha 67.929(2)
_cell_angle_beta 86.020(2)
_cell_angle_gamma 76.438(2)
_cell_formula_units_Z 2
_cell_length_a 10.5943(18)
_cell_length_b 13.159(2)
_cell_length_c 15.941(3)
_cell_measurement_reflns_used 6135
_cell_measurement_temperature 198(1)
_cell_measurement_theta_max 27.54
_cell_measurement_theta_min 2.36
_cell_volume 2001.6(6)
_computing_cell_refinement 'Bruker SMART'
_computing_data_collection 'Bruker SMART'
_computing_data_reduction 'Bruker SAINT'
_computing_molecular_graphics 'Bruker SHELXTL'
_computing_publication_material 'Bruker SHELXTL'
_computing_structure_refinement 'SHELXL-97 (Sheldrick, 1997)'
_computing_structure_solution 'SHELXS-97 (Sheldrick, 1997)'
_diffrn_ambient_temperature 198(1)
_diffrn_measured_fraction_theta_full 0.996
_diffrn_measured_fraction_theta_max 0.947
_diffrn_measurement_device_type 'CCD area detector'
_diffrn_measurement_method 'phi and omega scans'
_diffrn_radiation_monochromator graphite
_diffrn_radiation_probe x-ray
_diffrn_radiation_type MoK\a
_diffrn_radiation_wavelength 0.71073
_diffrn_reflns_av_R_equivalents 0.0277
_diffrn_reflns_av_sigmaI/netI 0.0450
_diffrn_reflns_limit_h_max 12
_diffrn_reflns_limit_h_min -13
_diffrn_reflns_limit_k_max 16
_diffrn_reflns_limit_k_min -17
_diffrn_reflns_limit_l_max 20
_diffrn_reflns_limit_l_min -20
_diffrn_reflns_number 14035
_diffrn_reflns_theta_full 25.00
_diffrn_reflns_theta_max 27.49
_diffrn_reflns_theta_min 1.71
_diffrn_source 'fine-focus sealed tube'
_diffrn_source_type K760
_diffrn_standards_decay_% 0
_diffrn_standards_interval_count 0
_diffrn_standards_interval_time 0
_diffrn_standards_number 0
_exptl_absorpt_coefficient_mu 0.360
_exptl_absorpt_correction_T_max 0.9479
_exptl_absorpt_correction_T_min 0.8619
_exptl_absorpt_correction_type multi-scan
_exptl_absorpt_process_details 'SADABS (Sheldrick, 1997b)'
_exptl_crystal_colour Colourless
_exptl_crystal_density_diffrn 1.370
_exptl_crystal_density_method 'not measured'
_exptl_crystal_description Irregular
_exptl_crystal_F_000 868
_exptl_crystal_size_max 0.43
_exptl_crystal_size_mid 0.35
_exptl_crystal_size_min 0.15
_refine_diff_density_max 0.847
_refine_diff_density_min -0.461
_refine_diff_density_rms 0.060
_refine_ls_extinction_method none
_refine_ls_goodness_of_fit_ref 1.033
_refine_ls_hydrogen_treatment constr
_refine_ls_matrix_type full
_refine_ls_number_parameters 445
_refine_ls_number_reflns 8710
_refine_ls_number_restraints 0
_refine_ls_restrained_S_all 1.033
_refine_ls_R_factor_all 0.0564
_refine_ls_R_factor_gt 0.0414
_refine_ls_shift/su_max 0.001
_refine_ls_shift/su_mean 0.000
_refine_ls_structure_factor_coef Fsqd
_refine_ls_weighting_details 'calc w=1/[\s^2^(Fo^2^)+(0.0504P)^2^+1.2618P] where P=(Fo^2^+2Fc^2^)/3'
_refine_ls_weighting_scheme calc
_refine_ls_wR_factor_gt 0.1035
_refine_ls_wR_factor_ref 0.1180
_reflns_number_gt 6862
_reflns_number_total 8710
_reflns_threshold_expression 'I > 2\s(I)'
_cod_data_source_file b707741f.txt
_cod_data_source_block nb061014
_cod_database_code 7102262

loop_
_symmetry_equiv_pos_as_xyz
'x, y, z'
'-x, -y, -z'

loop_
_atom_site_label
_atom_site_type_symbol
_atom_site_fract_x
_atom_site_fract_y
_atom_site_fract_z
_atom_site_U_iso_or_equiv
_atom_site_adp_type
_atom_site_occupancy
_atom_site_symmetry_multiplicity
_atom_site_calc_flag
_atom_site_refinement_flags
P1 P 0.78310(5) 0.54779(4) 0.18100(3) 0.02488(12) Uani 1 1 d .
P2 P 0.85919(5) 0.49746(5) 0.32047(3) 0.02641(12) Uani 1 1 d .
P3 P 0.83284(5) 0.33065(4) 0.33157(3) 0.02376(12) Uani 1 1 d .
P4 P 0.68603(5) 0.40567(4) 0.22022(3) 0.02610(12) Uani 1 1 d .
C1 C 0.9049(2) 0.55247(19) 0.09586(14) 0.0325(5) Uani 1 1 d .
H1A H 0.8632 0.5695 0.0376 0.049 Uiso 1 1 calc R
H1B H 0.9667 0.4794 0.1132 0.049 Uiso 1 1 calc R
H1C H 0.9510 0.6110 0.0904 0.049 Uiso 1 1 calc R
C2 C 0.66094(19) 0.67982(17) 0.14647(13) 0.0268(4) Uani 1 1 d .
H2 H 0.6088 0.6827 0.0953 0.032 Uiso 1 1 calc R
C3 C 0.5671(2) 0.6853(2) 0.22350(16) 0.0396(5) Uani 1 1 d .
H3A H 0.5241 0.6212 0.2424 0.048 Uiso 1 1 calc R
H3B H 0.6163 0.6794 0.2763 0.048 Uiso 1 1 calc R
C4 C 0.4644(2) 0.7957(2) 0.19246(17) 0.0411(6) Uani 1 1 d .
H4A H 0.4091 0.7975 0.1442 0.049 Uiso 1 1 calc R
H4B H 0.4083 0.7998 0.2439 0.049 Uiso 1 1 calc R
C5 C 0.5257(3) 0.8970(2) 0.15699(19) 0.0480(6) Uani 1 1 d .
H5A H 0.4568 0.9667 0.1341 0.058 Uiso 1 1 calc R
H5B H 0.5733 0.9001 0.2070 0.058 Uiso 1 1 calc R
C6 C 0.6184(3) 0.8904(2) 0.0816(2) 0.0496(7) Uani 1 1 d .
H6A H 0.6601 0.9554 0.0619 0.060 Uiso 1 1 calc R
H6B H 0.5690 0.8954 0.0292 0.060 Uiso 1 1 calc R
C7 C 0.7241(2) 0.78093(19) 0.11125(17) 0.0380(5) Uani 1 1 d .
H7A H 0.7794 0.7777 0.0593 0.046 Uiso 1 1 calc R
H7B H 0.7798 0.7789 0.1595 0.046 Uiso 1 1 calc R
C8 C 1.03754(19) 0.48685(17) 0.31004(13) 0.0263(4) Uani 1 1 d .
H8 H 1.0736 0.4488 0.2670 0.032 Uiso 1 1 calc R
C9 C 1.0601(2) 0.60701(19) 0.27498(17) 0.0377(5) Uani 1 1 d .
H9A H 1.0226 0.6491 0.2130 0.045 Uiso 1 1 calc R
H9B H 1.0162 0.6467 0.3145 0.045 Uiso 1 1 calc R
C10 C 1.2056(2) 0.6031(2) 0.27385(18) 0.0468(6) Uani 1 1 d .
H10A H 1.2482 0.5686 0.2307 0.056 Uiso 1 1 calc R
H10B H 1.2190 0.6807 0.2530 0.056 Uiso 1 1 calc R
C11 C 1.2676(2) 0.5357(2) 0.36722(18) 0.0437(6) Uani 1 1 d .
H11A H 1.2296 0.5731 0.4096 0.052 Uiso 1 1 calc R
H11B H 1.3620 0.5327 0.3643 0.052 Uiso 1 1 calc R
C12 C 1.2455(2) 0.4165(2) 0.40198(18) 0.0435(6) Uani 1 1 d .
H12A H 1.2843 0.3743 0.4636 0.052 Uiso 1 1 calc R
H12B H 1.2891 0.3773 0.3620 0.052 Uiso 1 1 calc R
C13 C 1.1002(2) 0.4183(2) 0.40460(15) 0.0366(5) Uani 1 1 d .
H13A H 1.0575 0.4522 0.4482 0.044 Uiso 1 1 calc R
H13B H 1.0880 0.3403 0.4252 0.044 Uiso 1 1 calc R
C14 C 0.9776(2) 0.23919(18) 0.31360(14) 0.0290(4) Uani 1 1 d .
H14A H 1.0375 0.2131 0.3654 0.043 Uiso 1 1 calc R
H14B H 1.0192 0.2802 0.2584 0.043 Uiso 1 1 calc R
H14C H 0.9553 0.1743 0.3071 0.043 Uiso 1 1 calc R
C15 C 0.7593(2) 0.26183(18) 0.43778(13) 0.0294(4) Uani 1 1 d .
H15 H 0.8230 0.2440 0.4876 0.035 Uiso 1 1 calc R
C16 C 0.7350(3) 0.1503(2) 0.44083(18) 0.0457(6) Uani 1 1 d .
H16A H 0.8176 0.1021 0.4317 0.055 Uiso 1 1 calc R
H16B H 0.6733 0.1648 0.3916 0.055 Uiso 1 1 calc R
C17 C 0.6790(3) 0.0899(3) 0.5328(2) 0.0601(8) Uani 1 1 d .
H17A H 0.6577 0.0205 0.5328 0.072 Uiso 1 1 calc R
H17B H 0.7453 0.0676 0.5811 0.072 Uiso 1 1 calc R
C18 C 0.5577(3) 0.1645(3) 0.55292(19) 0.0570(8) Uani 1 1 d .
H18A H 0.4878 0.1789 0.5090 0.068 Uiso 1 1 calc R
H18B H 0.5279 0.1249 0.6143 0.068 Uiso 1 1 calc R
C19 C 0.5820(3) 0.2752(3) 0.54751(17) 0.0496(7) Uani 1 1 d .
H19A H 0.6453 0.2614 0.5956 0.060 Uiso 1 1 calc R
H19B H 0.4999 0.3229 0.5580 0.060 Uiso 1 1 calc R
C20 C 0.6347(2) 0.3376(2) 0.45497(15) 0.0372(5) Uani 1 1 d .
H20A H 0.5691 0.3569 0.4069 0.045 Uiso 1 1 calc R
H20B H 0.6533 0.4083 0.4540 0.045 Uiso 1 1 calc R
C21 C 0.7443(2) 0.33516(18) 0.13823(13) 0.0288(4) Uani 1 1 d .
H21 H 0.8386 0.3330 0.1265 0.035 Uiso 1 1 calc R
C22 C 0.7219(2) 0.21552(19) 0.17816(15) 0.0351(5) Uani 1 1 d .
H22A H 0.7767 0.1712 0.2334 0.042 Uiso 1 1 calc R
H22B H 0.6299 0.2181 0.1952 0.042 Uiso 1 1 calc R
C23 C 0.7556(3) 0.1589(2) 0.10889(18) 0.0469(6) Uani 1 1 d .
H23A H 0.8496 0.1501 0.0963 0.056 Uiso 1 1 calc R
H23B H 0.7368 0.0830 0.1343 0.056 Uiso 1 1 calc R
C24 C 0.6782(3) 0.2277(2) 0.02100(18) 0.0496(7) Uani 1 1 d .
H24A H 0.7058 0.1913 -0.0236 0.060 Uiso 1 1 calc R
H24B H 0.5848 0.2293 0.0324 0.060 Uiso 1 1 calc R
C25 C 0.6975(3) 0.3472(2) -0.01789(16) 0.0487(6) Uani 1 1 d .
H25A H 0.6418 0.3908 -0.0728 0.058 Uiso 1 1 calc R
H25B H 0.7890 0.3460 -0.0358 0.058 Uiso 1 1 calc R
C26 C 0.6640(2) 0.4050(2) 0.05058(14) 0.0368(5) Uani 1 1 d .
H26A H 0.5703 0.4134 0.0640 0.044 Uiso 1 1 calc R
H26B H 0.6825 0.4810 0.0246 0.044 Uiso 1 1 calc R
C27 C 0.8130(3) 0.8676(2) 0.34129(18) 0.0447(6) Uani 1 1 d .
C28 C 0.3208(3) 0.1722(2) 0.2331(2) 0.0499(7) Uani 1 1 d .
C29 C 0.0593(3) 0.9011(3) 0.1025(2) 0.0563(8) Uani 1 1 d .
C30 C 0.1149(3) 0.9699(3) 0.1365(2) 0.0653(9) Uani 1 1 d .
H30A H 0.0694 0.9747 0.1910 0.098 Uiso 1 1 calc R
H30B H 0.1055 1.0456 0.0900 0.098 Uiso 1 1 calc R
H30C H 0.2072 0.9356 0.1513 0.098 Uiso 1 1 calc R
N1 N 0.0159(3) 0.8472(3) 0.0760(2) 0.0705(8) Uani 1 1 d .
F1 F 0.70917(16) 0.94703(16) 0.34277(14) 0.0680(5) Uani 1 1 d .
F2 F 0.7855(2) 0.76806(16) 0.38605(14) 0.0778(6) Uani 1 1 d .
F3 F 0.82976(18) 0.87575(17) 0.25522(11) 0.0652(5) Uani 1 1 d .
F4 F 0.29006(19) 0.17821(16) 0.31394(11) 0.0755(6) Uani 1 1 d .
F5 F 0.44241(16) 0.11384(14) 0.23776(14) 0.0711(5) Uani 1 1 d .
F6 F 0.2456(2) 0.11314(18) 0.21974(19) 0.0995(8) Uani 1 1 d .
S1 S 0.95795(6) 0.88375(5) 0.38516(4) 0.03936(15) Uani 1 1 d .
S2 S 0.29824(6) 0.31267(5) 0.14630(4) 0.04067(16) Uani 1 1 d .
O1 O 0.96777(19) 0.99439(15) 0.32611(13) 0.0504(5) Uani 1 1 d .
O2 O 0.9253(2) 0.87279(18) 0.47690(13) 0.0651(6) Uani 1 1 d .
O3 O 1.0573(2) 0.79339(18) 0.37697(16) 0.0654(6) Uani 1 1 d .
O4 O 0.3822(2) 0.36299(17) 0.17836(15) 0.0633(6) Uani 1 1 d .
O5 O 0.3394(2) 0.2946(2) 0.06496(13) 0.0666(6) Uani 1 1 d .
O6 O 0.16226(18) 0.35976(18) 0.14862(13) 0.0611(6) Uani 1 1 d .

loop_
_atom_site_aniso_label
_atom_site_aniso_U_11
_atom_site_aniso_U_22
_atom_site_aniso_U_33
_atom_site_aniso_U_23
_atom_site_aniso_U_13
_atom_site_aniso_U_12
P1 0.0242(3) 0.0234(3) 0.0236(2) -0.0058(2) -0.00029(19) -0.0033(2)
P2 0.0270(3) 0.0261(3) 0.0258(3) -0.0090(2) -0.0012(2) -0.0061(2)
P3 0.0236(3) 0.0243(3) 0.0213(2) -0.00576(19) 0.00061(18) -0.0063(2)
P4 0.0263(3) 0.0276(3) 0.0234(2) -0.0077(2) -0.00136(19) -0.0064(2)
C1 0.0275(11) 0.0354(12) 0.0289(10) -0.0082(9) 0.0031(8) -0.0033(9)
C2 0.0251(10) 0.0253(10) 0.0256(9) -0.0068(8) -0.0021(8) -0.0013(8)
C3 0.0347(12) 0.0412(13) 0.0335(12) -0.0104(10) 0.0049(9) 0.0019(10)
C4 0.0317(12) 0.0500(15) 0.0382(12) -0.0213(11) -0.0030(9) 0.0063(10)
C5 0.0461(15) 0.0415(14) 0.0560(16) -0.0260(12) -0.0114(12) 0.0075(11)
C6 0.0525(16) 0.0251(12) 0.0629(17) -0.0100(11) 0.0025(13) -0.0038(11)
C7 0.0352(12) 0.0265(11) 0.0499(14) -0.0122(10) 0.0034(10) -0.0064(9)
C8 0.0252(10) 0.0255(10) 0.0282(10) -0.0088(8) -0.0018(8) -0.0068(8)
C9 0.0363(12) 0.0271(11) 0.0458(13) -0.0051(10) -0.0095(10) -0.0110(9)
C10 0.0416(14) 0.0399(14) 0.0538(15) -0.0035(12) -0.0030(11) -0.0221(11)
C11 0.0323(12) 0.0481(15) 0.0527(15) -0.0160(12) -0.0072(10) -0.0150(11)
C12 0.0349(13) 0.0401(14) 0.0483(14) -0.0059(11) -0.0131(10) -0.0084(10)
C13 0.0355(12) 0.0350(12) 0.0333(11) -0.0023(9) -0.0073(9) -0.0117(10)
C14 0.0259(10) 0.0281(11) 0.0316(10) -0.0100(9) 0.0019(8) -0.0058(8)
C15 0.0271(10) 0.0343(11) 0.0208(9) -0.0031(8) 0.0012(8) -0.0082(9)
C16 0.0503(15) 0.0342(13) 0.0481(14) -0.0084(11) 0.0171(12) -0.0172(11)
C17 0.0640(19) 0.0495(17) 0.0539(17) 0.0000(13) 0.0184(14) -0.0259(15)
C18 0.0510(16) 0.073(2) 0.0405(14) -0.0072(14) 0.0165(12) -0.0297(15)
C19 0.0438(14) 0.0707(19) 0.0335(12) -0.0167(12) 0.0147(11) -0.0196(13)
C20 0.0349(12) 0.0438(13) 0.0313(11) -0.0133(10) 0.0093(9) -0.0094(10)
C21 0.0288(10) 0.0313(11) 0.0254(10) -0.0101(8) -0.0032(8) -0.0048(9)
C22 0.0427(13) 0.0311(12) 0.0314(11) -0.0109(9) -0.0086(9) -0.0069(10)
C23 0.0544(16) 0.0397(14) 0.0507(15) -0.0245(12) -0.0144(12) -0.0004(12)
C24 0.0491(15) 0.0626(18) 0.0468(14) -0.0348(14) -0.0121(12) -0.0024(13)
C25 0.0522(16) 0.0647(18) 0.0275(11) -0.0184(12) -0.0051(11) -0.0064(13)
C26 0.0444(13) 0.0370(13) 0.0242(10) -0.0075(9) -0.0051(9) -0.0048(10)
C27 0.0457(14) 0.0414(14) 0.0441(14) -0.0097(11) -0.0057(11) -0.0126(11)
C28 0.0403(14) 0.0375(14) 0.0615(17) -0.0100(12) 0.0053(12) -0.0045(11)
C29 0.0399(15) 0.063(2) 0.0447(15) -0.0014(14) 0.0065(12) -0.0043(14)
C30 0.0450(17) 0.076(2) 0.066(2) -0.0228(17) 0.0000(14) -0.0023(15)
N1 0.0666(18) 0.0719(19) 0.0612(17) -0.0074(15) 0.0100(14) -0.0250(16)
F1 0.0383(9) 0.0741(12) 0.0886(13) -0.0305(10) -0.0029(8) -0.0054(8)
F2 0.0935(15) 0.0597(11) 0.0825(13) -0.0108(10) -0.0022(11) -0.0467(11)
F3 0.0714(12) 0.0844(13) 0.0476(9) -0.0280(9) -0.0153(8) -0.0217(10)
F4 0.0793(13) 0.0708(12) 0.0414(9) 0.0089(8) 0.0118(8) -0.0044(10)
F5 0.0463(9) 0.0404(9) 0.1005(14) -0.0070(9) 0.0032(9) 0.0069(7)
F6 0.0779(15) 0.0620(13) 0.162(2) -0.0324(14) 0.0000(14) -0.0365(11)
S1 0.0433(3) 0.0325(3) 0.0407(3) -0.0137(2) -0.0139(2) -0.0010(2)
S2 0.0375(3) 0.0401(3) 0.0303(3) -0.0042(2) 0.0071(2) 0.0006(2)
O1 0.0534(11) 0.0391(10) 0.0615(12) -0.0182(9) -0.0014(9) -0.0152(8)
O2 0.0953(17) 0.0591(13) 0.0373(10) -0.0170(9) -0.0171(10) -0.0067(12)
O3 0.0556(12) 0.0532(12) 0.0931(16) -0.0438(12) -0.0314(11) 0.0149(10)
O4 0.0684(14) 0.0497(12) 0.0726(14) -0.0175(11) 0.0005(11) -0.0231(11)
O5 0.0588(13) 0.0939(17) 0.0365(10) -0.0248(11) 0.0100(9) 0.0009(12)
O6 0.0397(10) 0.0615(13) 0.0502(11) 0.0002(9) 0.0093(8) 0.0106(9)

loop_
_atom_type_symbol
_atom_type_description
_atom_type_scat_dispersion_real
_atom_type_scat_dispersion_imag
_atom_type_scat_source
C C 0.0033 0.0016 'International Tables Vol C Tables 4.2.6.8 and 6.1.1.4'
H H 0.0000 0.0000 'International Tables Vol C Tables 4.2.6.8 and 6.1.1.4'
O O 0.0106 0.0060 'International Tables Vol C Tables 4.2.6.8 and 6.1.1.4'
F F 0.0171 0.0103 'International Tables Vol C Tables 4.2.6.8 and 6.1.1.4'
P P 0.1023 0.0942 'International Tables Vol C Tables 4.2.6.8 and 6.1.1.4'
S S 0.1246 0.1234 'International Tables Vol C Tables 4.2.6.8 and 6.1.1.4'
N N 0.0061 0.0033 'International Tables Vol C Tables 4.2.6.8 and 6.1.1.4'

loop_
_geom_angle_atom_site_label_1
_geom_angle_atom_site_label_2
_geom_angle_atom_site_label_3
_geom_angle
C1 P1 C2 110.23(10)
C1 P1 P4 116.10(8)
C2 P1 P4 109.37(7)
C1 P1 P2 115.10(8)
C2 P1 P2 112.24(7)
P4 P1 P2 92.76(3)
C8 P2 P3 104.87(7)
C8 P2 P1 105.92(7)
P3 P2 P1 82.29(3)
C14 P3 C15 111.05(10)
C14 P3 P4 115.91(8)
C15 P3 P4 110.32(7)
C14 P3 P2 114.25(7)
C15 P3 P2 111.39(8)
P4 P3 P2 92.74(3)
C21 P4 P1 104.87(7)
C21 P4 P3 105.82(7)
P1 P4 P3 82.64(3)
P1 C1 H1A 109.5
P1 C1 H1B 109.5
H1A C1 H1B 109.5
P1 C1 H1C 109.5
H1A C1 H1C 109.5
H1B C1 H1C 109.5
C7 C2 C3 111.53(19)
C7 C2 P1 111.19(14)
C3 C2 P1 111.43(14)
C7 C2 H2 107.5
C3 C2 H2 107.5
P1 C2 H2 107.5
C4 C3 C2 110.44(18)
C4 C3 H3A 109.6
C2 C3 H3A 109.6
C4 C3 H3B 109.6
C2 C3 H3B 109.6
H3A C3 H3B 108.1
C5 C4 C3 111.6(2)
C5 C4 H4A 109.3
C3 C4 H4A 109.3
C5 C4 H4B 109.3
C3 C4 H4B 109.3
H4A C4 H4B 108.0
C6 C5 C4 110.9(2)
C6 C5 H5A 109.4
C4 C5 H5A 109.4
C6 C5 H5B 109.4
C4 C5 H5B 109.4
H5A C5 H5B 108.0
C5 C6 C7 112.1(2)
C5 C6 H6A 109.2
C7 C6 H6A 109.2
C5 C6 H6B 109.2
C7 C6 H6B 109.2
H6A C6 H6B 107.9
C2 C7 C6 109.75(19)
C2 C7 H7A 109.7
C6 C7 H7A 109.7
C2 C7 H7B 109.7
C6 C7 H7B 109.7
H7A C7 H7B 108.2
C13 C8 C9 110.56(18)
C13 C8 P2 107.81(14)
C9 C8 P2 107.73(14)
C13 C8 H8 110.2
C9 C8 H8 110.2
P2 C8 H8 110.2
C10 C9 C8 110.06(19)
C10 C9 H9A 109.6
C8 C9 H9A 109.6
C10 C9 H9B 109.6
C8 C9 H9B 109.6
H9A C9 H9B 108.2
C11 C10 C9 111.2(2)
C11 C10 H10A 109.4
C9 C10 H10A 109.4
C11 C10 H10B 109.4
C9 C10 H10B 109.4
H10A C10 H10B 108.0
C10 C11 C12 110.5(2)
C10 C11 H11A 109.6
C12 C11 H11A 109.6
C10 C11 H11B 109.6
C12 C11 H11B 109.6
H11A C11 H11B 108.1
C11 C12 C13 110.8(2)
C11 C12 H12A 109.5
C13 C12 H12A 109.5
C11 C12 H12B 109.5
C13 C12 H12B 109.5
H12A C12 H12B 108.1
C12 C13 C8 110.14(18)
C12 C13 H13A 109.6
C8 C13 H13A 109.6
C12 C13 H13B 109.6
C8 C13 H13B 109.6
H13A C13 H13B 108.1
P3 C14 H14A 109.5
P3 C14 H14B 109.5
H14A C14 H14B 109.5
P3 C14 H14C 109.5
H14A C14 H14C 109.5
H14B C14 H14C 109.5
C16 C15 C20 111.45(19)
C16 C15 P3 110.04(15)
C20 C15 P3 112.39(15)
C16 C15 H15 107.6
C20 C15 H15 107.6
P3 C15 H15 107.6
C15 C16 C17 109.7(2)
C15 C16 H16A 109.7
C17 C16 H16A 109.7
C15 C16 H16B 109.7
C17 C16 H16B 109.7
H16A C16 H16B 108.2
C18 C17 C16 111.5(2)
C18 C17 H17A 109.3
C16 C17 H17A 109.3
C18 C17 H17B 109.3
C16 C17 H17B 109.3
H17A C17 H17B 108.0
C19 C18 C17 111.8(2)
C19 C18 H18A 109.3
C17 C18 H18A 109.3
C19 C18 H18B 109.3
C17 C18 H18B 109.3
H18A C18 H18B 107.9
C18 C19 C20 111.4(2)
C18 C19 H19A 109.4
C20 C19 H19A 109.4
C18 C19 H19B 109.4
C20 C19 H19B 109.4
H19A C19 H19B 108.0
C15 C20 C19 109.1(2)
C15 C20 H20A 109.9
C19 C20 H20A 109.9
C15 C20 H20B 109.9
C19 C20 H20B 109.9
H20A C20 H20B 108.3
C22 C21 C26 110.95(18)
C22 C21 P4 108.51(14)
C26 C21 P4 106.66(15)
C22 C21 H21 110.2
C26 C21 H21 110.2
P4 C21 H21 110.2
C23 C22 C21 110.08(19)
C23 C22 H22A 109.6
C21 C22 H22A 109.6
C23 C22 H22B 109.6
C21 C22 H22B 109.6
H22A C22 H22B 108.2
C24 C23 C22 111.3(2)
C24 C23 H23A 109.4
C22 C23 H23A 109.4
C24 C23 H23B 109.4
C22 C23 H23B 109.4
H23A C23 H23B 108.0
C25 C24 C23 111.4(2)
C25 C24 H24A 109.3
C23 C24 H24A 109.3
C25 C24 H24B 109.3
C23 C24 H24B 109.3
H24A C24 H24B 108.0
C24 C25 C26 111.5(2)
C24 C25 H25A 109.3
C26 C25 H25A 109.3
C24 C25 H25B 109.3
C26 C25 H25B 109.3
H25A C25 H25B 108.0
C25 C26 C21 110.1(2)
C25 C26 H26A 109.6
C21 C26 H26A 109.6
C25 C26 H26B 109.6
C21 C26 H26B 109.6
H26A C26 H26B 108.2
F2 C27 F1 108.1(2)
F2 C27 F3 106.1(2)
F1 C27 F3 107.4(2)
F2 C27 S1 112.93(19)
F1 C27 S1 111.90(19)
F3 C27 S1 110.11(18)
F6 C28 F5 107.4(2)
F6 C28 F4 106.0(2)
F5 C28 F4 108.4(2)
F6 C28 S2 112.6(2)
F5 C28 S2 111.93(18)
F4 C28 S2 110.27(19)
N1 C29 C30 179.9(4)
C29 C30 H30A 109.5
C29 C30 H30B 109.5
H30A C30 H30B 109.5
C29 C30 H30C 109.5
H30A C30 H30C 109.5
H30B C30 H30C 109.5
O1 S1 O3 115.75(14)
O1 S1 O2 114.68(13)
O3 S1 O2 114.63(14)
O1 S1 C27 102.26(12)
O3 S1 C27 103.58(13)
O2 S1 C27 103.46(13)
O5 S2 O6 114.75(13)
O5 S2 O4 114.26(14)
O6 S2 O4 114.80(14)
O5 S2 C28 104.66(14)
O6 S2 C28 103.78(12)
O4 S2 C28 102.54(13)

loop_
_geom_bond_atom_site_label_1
_geom_bond_atom_site_label_2
_geom_bond_distance
P1 C1 1.801(2)
P1 C2 1.823(2)
P1 P4 2.2090(8)
P1 P2 2.2188(8)
P2 C8 1.862(2)
P2 P3 2.2172(8)
P3 C14 1.793(2)
P3 C15 1.8135(19)
P3 P4 2.2114(8)
P4 C21 1.866(2)
C1 H1A 0.9800
C1 H1B 0.9800
C1 H1C 0.9800
C2 C7 1.528(3)
C2 C3 1.538(3)
C2 H2 1.0000
C3 C4 1.527(3)
C3 H3A 0.9900
C3 H3B 0.9900
C4 C5 1.518(4)
C4 H4A 0.9900
C4 H4B 0.9900
C5 C6 1.513(4)
C5 H5A 0.9900
C5 H5B 0.9900
C6 C7 1.535(3)
C6 H6A 0.9900
C6 H6B 0.9900
C7 H7A 0.9900
C7 H7B 0.9900
C8 C13 1.537(3)
C8 C9 1.538(3)
C8 H8 1.0000
C9 C10 1.529(3)
C9 H9A 0.9900
C9 H9B 0.9900
C10 C11 1.518(4)
C10 H10A 0.9900
C10 H10B 0.9900
C11 C12 1.525(4)
C11 H11A 0.9900
C11 H11B 0.9900
C12 C13 1.532(3)
C12 H12A 0.9900
C12 H12B 0.9900
C13 H13A 0.9900
C13 H13B 0.9900
C14 H14A 0.9800
C14 H14B 0.9800
C14 H14C 0.9800
C15 C16 1.531(3)
C15 C20 1.533(3)
C15 H15 1.0000
C16 C17 1.536(3)
C16 H16A 0.9900
C16 H16B 0.9900
C17 C18 1.519(4)
C17 H17A 0.9900
C17 H17B 0.9900
C18 C19 1.508(4)
C18 H18A 0.9900
C18 H18B 0.9900
C19 C20 1.533(3)
C19 H19A 0.9900
C19 H19B 0.9900
C20 H20A 0.9900
C20 H20B 0.9900
C21 C22 1.530(3)
C21 C26 1.534(3)
C21 H21 1.0000
C22 C23 1.530(3)
C22 H22A 0.9900
C22 H22B 0.9900
C23 C24 1.521(4)
C23 H23A 0.9900
C23 H23B 0.9900
C24 C25 1.516(4)
C24 H24A 0.9900
C24 H24B 0.9900
C25 C26 1.529(3)
C25 H25A 0.9900
C25 H25B 0.9900
C26 H26A 0.9900
C26 H26B 0.9900
C27 F2 1.326(3)
C27 F1 1.334(3)
C27 F3 1.338(3)
C27 S1 1.818(3)
C28 F6 1.312(4)
C28 F5 1.327(3)
C28 F4 1.334(3)
C28 S2 1.818(3)
C29 N1 1.140(4)
C29 C30 1.456(5)
C30 H30A 0.9800
C30 H30B 0.9800
C30 H30C 0.9800
S1 O1 1.4297(19)
S1 O3 1.431(2)
S1 O2 1.440(2)
S2 O5 1.4256(19)
S2 O6 1.4325(19)
S2 O4 1.444(2)
